data_4060668
loop_
_publ_author_name
'Stuart Blair'
'Keith Izod'
'Ross W. Harrington'
'William Clegg'

_publ_section_title
;
 Sterically Controlled Mono- or Dimetalation of a
 Thioether-Functionalized Phosphine and an Unusual Light-Induced
 Phosphide-Thiolate Rearrangement
;
_journal_name_full Organometallics
_journal_page_first 302
_journal_page_last 308
_journal_paper_doi 10.1021/om0208265
_journal_volume 22
_journal_year 2003
_chemical_formula_sum 'C20 H42 Li N2 P S Si2'
_chemical_formula_weight 436.71
_chemical_name_systematic
;
 ?
;
_space_group_IT_number 14
_symmetry_cell_setting monoclinic
_symmetry_space_group_name_Hall '-P 2yn'
_symmetry_space_group_name_H-M 'P 1 21/n 1'
_atom_sites_solution_hydrogens geom
_atom_sites_solution_primary direct
_atom_sites_solution_secondary difmap
_audit_creation_method SHELXL-97
_cell_angle_alpha 90.00
_cell_angle_beta 99.220(2)
_cell_angle_gamma 90.00
_cell_formula_units_Z 4
_cell_length_a 11.8664(4)
_cell_length_b 15.2844(5)
_cell_length_c 14.9184(5)
_cell_measurement_reflns_used 18036
_cell_measurement_temperature 160(2)
_cell_measurement_theta_max 28.80
_cell_measurement_theta_min 2.19
_cell_volume 2670.80(15)
_computing_cell_refinement 'Bruker SAINT'
_computing_data_collection 'Bruker SMART'
_computing_data_reduction 'Bruker SAINT'
_computing_molecular_graphics 'Bruker SHELXTL'
_computing_publication_material 'Bruker SHELXTL and local programs'
_computing_structure_refinement 'Bruker SHELXTL'
_computing_structure_solution 'Bruker SHELXTL'
_diffrn_ambient_temperature 160(2)
_diffrn_measured_fraction_theta_full 0.927
_diffrn_measured_fraction_theta_max 0.927
_diffrn_measurement_device_type 'Bruker SMART 1K CCD diffractometer'
_diffrn_measurement_method '\w rotation with narrow frames'
_diffrn_radiation_monochromator graphite
_diffrn_radiation_source 'sealed tube'
_diffrn_radiation_type MoK\a
_diffrn_radiation_wavelength 0.71073
_diffrn_reflns_av_R_equivalents 0.0231
_diffrn_reflns_av_sigmaI/netI 0.0209
_diffrn_reflns_limit_h_max 15
_diffrn_reflns_limit_h_min -15
_diffrn_reflns_limit_k_max 20
_diffrn_reflns_limit_k_min -20
_diffrn_reflns_limit_l_max 19
_diffrn_reflns_limit_l_min -19
_diffrn_reflns_number 23667
_diffrn_reflns_theta_full 28.91
_diffrn_reflns_theta_max 28.91
_diffrn_reflns_theta_min 1.92
_diffrn_standards_number 0
_exptl_absorpt_coefficient_mu 0.279
_exptl_absorpt_correction_T_max 0.873
_exptl_absorpt_correction_T_min 0.768
_exptl_absorpt_correction_type multi-scan
_exptl_crystal_colour yellow/orange
_exptl_crystal_density_diffrn 1.086
_exptl_crystal_density_method 'not measured'
_exptl_crystal_description block
_exptl_crystal_F_000 952
_exptl_crystal_size_max 1.00
_exptl_crystal_size_mid 1.00
_exptl_crystal_size_min 0.50
_refine_diff_density_max 1.055
_refine_diff_density_min -0.337
_refine_diff_density_rms 0.047
_refine_ls_extinction_method none
_refine_ls_goodness_of_fit_ref 1.038
_refine_ls_hydrogen_treatment constr
_refine_ls_matrix_type full
_refine_ls_number_parameters 255
_refine_ls_number_reflns 6530
_refine_ls_number_restraints 0
_refine_ls_restrained_S_all 1.038
_refine_ls_R_factor_all 0.0441
_refine_ls_R_factor_gt 0.0350
_refine_ls_shift/su_max 0.001
_refine_ls_shift/su_mean 0.000
_refine_ls_structure_factor_coef Fsqd
_refine_ls_weighting_details 'calc w=1/[\s^2^(Fo^2^)+(0.0439P)^2^+1.4406P] where P=(Fo^2^+2Fc^2^)/3'
_refine_ls_weighting_scheme calc
_refine_ls_wR_factor_gt 0.0903
_refine_ls_wR_factor_ref 0.0975
_reflns_number_gt 5504
_reflns_number_total 6530
_reflns_threshold_expression I>2\s(I)
_cod_original_sg_symbol_H-M 'P 21/n'
_cod_database_code 4060668

loop_
_symmetry_equiv_pos_as_xyz
'x, y, z'
'-x+1/2, y+1/2, -z+1/2'
'-x, -y, -z'
'x-1/2, -y-1/2, z-1/2'

loop_
_atom_site_label
_atom_site_type_symbol
_atom_site_fract_x
_atom_site_fract_y
_atom_site_fract_z
_atom_site_U_iso_or_equiv
_atom_site_adp_type
_atom_site_occupancy
_atom_site_symmetry_multiplicity
_atom_site_calc_flag
_atom_site_refinement_flags
Li Li 0.2343(2) 0.30062(17) 0.70125(18) 0.0286(5) Uani 1 1 d .
S S 0.15441(3) 0.14783(2) 0.66634(3) 0.02692(9) Uani 1 1 d .
P P 0.40401(3) 0.20649(2) 0.68831(3) 0.02281(9) Uani 1 1 d .
Si1 Si 0.54900(3) 0.35429(3) 0.62095(3) 0.02620(10) Uani 1 1 d .
Si2 Si 0.65367(3) 0.21268(3) 0.77501(3) 0.02660(10) Uani 1 1 d .
N1 N 0.19603(11) 0.32462(9) 0.83000(9) 0.0317(3) Uani 1 1 d .
N2 N 0.14230(12) 0.41382(9) 0.65628(10) 0.0344(3) Uani 1 1 d .
C1 C 0.55120(11) 0.24133(9) 0.66966(10) 0.0220(3) Uani 1 1 d .
H1 H 0.5711 0.2017 0.6212 0.026 Uiso 1 1 calc R
C2 C 0.44004(15) 0.36152(12) 0.51525(12) 0.0382(4) Uani 1 1 d .
H2A H 0.4625 0.3232 0.4685 0.057 Uiso 1 1 calc R
H2B H 0.4352 0.4220 0.4932 0.057 Uiso 1 1 calc R
H2C H 0.3655 0.3432 0.5288 0.057 Uiso 1 1 calc R
C3 C 0.51735(16) 0.43747(11) 0.70576(13) 0.0391(4) Uani 1 1 d .
H3A H 0.4444 0.4234 0.7253 0.059 Uiso 1 1 calc R
H3B H 0.5127 0.4957 0.6779 0.059 Uiso 1 1 calc R
H3C H 0.5784 0.4369 0.7585 0.059 Uiso 1 1 calc R
C4 C 0.69001(15) 0.38492(13) 0.58714(14) 0.0415(4) Uani 1 1 d .
H4A H 0.7439 0.4014 0.6413 0.062 Uiso 1 1 calc R
H4B H 0.6791 0.4344 0.5449 0.062 Uiso 1 1 calc R
H4C H 0.7204 0.3349 0.5576 0.062 Uiso 1 1 calc R
C5 C 0.60210(15) 0.24622(13) 0.88170(11) 0.0395(4) Uani 1 1 d .
H5A H 0.5347 0.2116 0.8891 0.059 Uiso 1 1 calc R
H5B H 0.5820 0.3084 0.8783 0.059 Uiso 1 1 calc R
H5C H 0.6625 0.2362 0.9337 0.059 Uiso 1 1 calc R
C6 C 0.79724(14) 0.26461(16) 0.77667(14) 0.0485(5) Uani 1 1 d .
H6A H 0.7906 0.3281 0.7833 0.073 Uiso 1 1 calc R
H6B H 0.8251 0.2515 0.7198 0.073 Uiso 1 1 calc R
H6C H 0.8510 0.2414 0.8279 0.073 Uiso 1 1 calc R
C7 C 0.67619(19) 0.09145(13) 0.77814(15) 0.0513(5) Uani 1 1 d .
H7A H 0.7197 0.0747 0.8371 0.077 Uiso 1 1 calc R
H7B H 0.7186 0.0744 0.7297 0.077 Uiso 1 1 calc R
H7C H 0.6020 0.0618 0.7693 0.077 Uiso 1 1 calc R
C8 C 0.34879(11) 0.14036(8) 0.59097(9) 0.0202(3) Uani 1 1 d .
C9 C 0.40960(12) 0.10938(10) 0.52371(10) 0.0260(3) Uani 1 1 d .
H9 H 0.4871 0.1265 0.5265 0.031 Uiso 1 1 calc R
C10 C 0.36128(14) 0.05496(10) 0.45347(10) 0.0301(3) Uani 1 1 d .
H10 H 0.4057 0.0359 0.4096 0.036 Uiso 1 1 calc R
C11 C 0.24865(13) 0.02815(10) 0.44687(10) 0.0304(3) Uani 1 1 d .
H11 H 0.2156 -0.0093 0.3989 0.036 Uiso 1 1 calc R
C12 C 0.18499(12) 0.05690(10) 0.51156(10) 0.0273(3) Uani 1 1 d .
H12 H 0.1078 0.0388 0.5079 0.033 Uiso 1 1 calc R
C13 C 0.23285(11) 0.11172(9) 0.58140(9) 0.0211(3) Uani 1 1 d .
C14 C 0.00826(14) 0.12885(15) 0.61692(15) 0.0497(5) Uani 1 1 d .
H14A H -0.0074 0.1568 0.5571 0.075 Uiso 1 1 calc R
H14B H -0.0422 0.1536 0.6564 0.075 Uiso 1 1 calc R
H14C H -0.0054 0.0658 0.6103 0.075 Uiso 1 1 calc R
C15 C 0.1371(2) 0.25473(15) 0.87106(14) 0.0528(5) Uani 1 1 d .
H15A H 0.1851 0.2022 0.8778 0.079 Uiso 1 1 calc R
H15B H 0.0646 0.2416 0.8320 0.079 Uiso 1 1 calc R
H15C H 0.1223 0.2736 0.9309 0.079 Uiso 1 1 calc R
C16 C 0.30437(17) 0.34312(16) 0.88815(15) 0.0547(6) Uani 1 1 d .
H16A H 0.2902 0.3589 0.9490 0.082 Uiso 1 1 calc R
H16B H 0.3425 0.3918 0.8625 0.082 Uiso 1 1 calc R
H16C H 0.3531 0.2911 0.8920 0.082 Uiso 1 1 calc R
C17 C 0.12130(17) 0.40262(13) 0.81794(13) 0.0448(4) Uani 1 1 d .
H17A H 0.1311 0.4362 0.8754 0.054 Uiso 1 1 calc R
H17B H 0.0407 0.3835 0.8042 0.054 Uiso 1 1 calc R
C18 C 0.14690(19) 0.46026(13) 0.74382(15) 0.0497(5) Uani 1 1 d .
H18A H 0.0913 0.5091 0.7358 0.060 Uiso 1 1 calc R
H18B H 0.2240 0.4857 0.7615 0.060 Uiso 1 1 calc R
C19 C 0.02727(17) 0.38910(15) 0.61540(16) 0.0524(5) Uani 1 1 d .
H19A H -0.0216 0.4412 0.6084 0.079 Uiso 1 1 calc R
H19B H -0.0032 0.3466 0.6545 0.079 Uiso 1 1 calc R
H19C H 0.0290 0.3628 0.5557 0.079 Uiso 1 1 calc R
C20 C 0.1885(2) 0.47409(15) 0.59427(19) 0.0615(6) Uani 1 1 d .
H20A H 0.1857 0.4461 0.5349 0.092 Uiso 1 1 calc R
H20B H 0.2678 0.4885 0.6193 0.092 Uiso 1 1 calc R
H20C H 0.1427 0.5277 0.5874 0.092 Uiso 1 1 calc R

loop_
_atom_site_aniso_label
_atom_site_aniso_U_11
_atom_site_aniso_U_22
_atom_site_aniso_U_33
_atom_site_aniso_U_23
_atom_site_aniso_U_13
_atom_site_aniso_U_12
Li 0.0275(12) 0.0257(12) 0.0336(13) -0.0046(10) 0.0083(10) 0.0011(10)
S 0.01820(16) 0.02748(19) 0.0356(2) -0.00714(15) 0.00595(14) -0.00375(13)
P 0.01661(17) 0.02469(18) 0.02740(19) -0.00598(14) 0.00435(13) -0.00431(13)
Si1 0.0240(2) 0.0256(2) 0.0287(2) 0.00024(16) 0.00351(16) -0.00344(15)
Si2 0.01814(18) 0.0309(2) 0.0302(2) 0.00062(16) 0.00231(15) 0.00194(15)
N1 0.0279(6) 0.0360(7) 0.0322(7) -0.0049(6) 0.0080(5) 0.0021(5)
N2 0.0350(7) 0.0304(7) 0.0377(7) 0.0003(6) 0.0051(6) 0.0058(6)
C1 0.0165(6) 0.0234(7) 0.0262(7) -0.0036(5) 0.0041(5) -0.0026(5)
C2 0.0376(9) 0.0420(10) 0.0334(9) 0.0049(7) 0.0003(7) 0.0038(7)
C3 0.0435(10) 0.0286(8) 0.0445(10) -0.0057(7) 0.0054(8) -0.0005(7)
C4 0.0346(9) 0.0420(10) 0.0496(10) 0.0061(8) 0.0117(8) -0.0113(7)
C5 0.0347(9) 0.0536(11) 0.0291(8) -0.0037(7) 0.0019(7) 0.0024(8)
C6 0.0204(8) 0.0729(14) 0.0495(11) 0.0077(10) -0.0031(7) -0.0059(8)
C7 0.0555(12) 0.0380(10) 0.0609(13) 0.0078(9) 0.0112(10) 0.0178(9)
C8 0.0194(6) 0.0164(6) 0.0240(6) 0.0011(5) 0.0008(5) -0.0008(5)
C9 0.0221(6) 0.0277(7) 0.0286(7) -0.0026(6) 0.0050(5) -0.0036(5)
C10 0.0318(8) 0.0320(8) 0.0273(7) -0.0054(6) 0.0074(6) -0.0021(6)
C11 0.0308(8) 0.0310(8) 0.0277(7) -0.0077(6) -0.0001(6) -0.0040(6)
C12 0.0219(7) 0.0261(7) 0.0323(8) -0.0031(6) -0.0004(6) -0.0043(5)
C13 0.0190(6) 0.0186(6) 0.0254(7) -0.0002(5) 0.0025(5) 0.0001(5)
C14 0.0167(7) 0.0652(13) 0.0672(13) -0.0257(11) 0.0069(8) -0.0068(8)
C15 0.0632(13) 0.0593(13) 0.0409(10) -0.0005(9) 0.0232(10) -0.0101(10)
C16 0.0343(10) 0.0751(15) 0.0522(12) -0.0248(11) -0.0001(9) 0.0077(9)
C17 0.0439(10) 0.0476(11) 0.0448(10) -0.0122(8) 0.0131(8) 0.0136(8)
C18 0.0546(12) 0.0336(10) 0.0607(12) -0.0106(9) 0.0086(10) 0.0105(8)
C19 0.0379(10) 0.0542(12) 0.0627(13) -0.0013(10) 0.0008(9) 0.0026(9)
C20 0.0513(12) 0.0493(12) 0.0856(17) 0.0254(12) 0.0164(12) 0.0061(10)

loop_
_atom_type_symbol
_atom_type_description
_atom_type_scat_dispersion_real
_atom_type_scat_dispersion_imag
_atom_type_scat_source
C C 0.0033 0.0016 'International Tables Vol C Tables 4.2.6.8 and 6.1.1.4'
H H 0.0000 0.0000 'International Tables Vol C Tables 4.2.6.8 and 6.1.1.4'
Li Li -0.0003 0.0001 'International Tables Vol C Tables 4.2.6.8 and 6.1.1.4'
N N 0.0061 0.0033 'International Tables Vol C Tables 4.2.6.8 and 6.1.1.4'
Si Si 0.0817 0.0704 'International Tables Vol C Tables 4.2.6.8 and 6.1.1.4'
P P 0.1023 0.0942 'International Tables Vol C Tables 4.2.6.8 and 6.1.1.4'
S S 0.1246 0.1234 'International Tables Vol C Tables 4.2.6.8 and 6.1.1.4'

loop_
_geom_angle_atom_site_label_1
_geom_angle_atom_site_label_2
_geom_angle_atom_site_label_3
_geom_angle
S Li P 74.63(7)
S Li N1 102.84(11)
S Li N2 122.30(12)
P Li N1 118.03(12)
P Li N2 146.28(13)
N1 Li N2 88.31(11)
Li S C13 102.17(7)
Li S C14 122.42(10)
C13 S C14 103.82(8)
Li P C1 128.51(8)
Li P C8 100.99(8)
C1 P C8 105.34(6)
C1 Si1 C2 110.22(7)
C1 Si1 C3 110.82(7)
C1 Si1 C4 112.06(8)
C2 Si1 C3 110.00(8)
C2 Si1 C4 106.42(9)
C3 Si1 C4 107.17(9)
C1 Si2 C5 113.13(7)
C1 Si2 C6 112.16(8)
C1 Si2 C7 108.81(9)
C5 Si2 C6 107.08(9)
C5 Si2 C7 108.40(10)
C6 Si2 C7 107.03(10)
Li N1 C15 116.62(14)
Li N1 C16 106.38(13)
Li N1 C17 104.21(13)
C15 N1 C16 109.09(17)
C15 N1 C17 108.79(15)
C16 N1 C17 111.72(15)
Li N2 C18 99.77(13)
Li N2 C19 108.99(14)
Li N2 C20 119.35(14)
C18 N2 C19 113.24(16)
C18 N2 C20 106.83(17)
C19 N2 C20 108.56(16)
P C1 Si1 111.20(7)
P C1 Si2 107.52(7)
Si1 C1 Si2 120.45(7)
P C8 C9 126.89(10)
P C8 C13 118.15(10)
C9 C8 C13 114.88(12)
C8 C9 C10 122.86(13)
C9 C10 C11 120.51(14)
C10 C11 C12 118.87(14)
C11 C12 C13 120.71(13)
S C13 C8 116.09(10)
S C13 C12 121.72(11)
C8 C13 C12 122.17(13)
N1 C17 C18 112.28(15)
N2 C18 C17 112.96(16)

loop_
_geom_bond_atom_site_label_1
_geom_bond_atom_site_label_2
_geom_bond_distance
Li S 2.543(3)
Li P 2.508(3)
Li N1 2.076(3)
Li N2 2.098(3)
S C13 1.7762(14)
S C14 1.7961(17)
P C1 1.8888(14)
P C8 1.8041(14)
Si1 C1 1.8718(15)
Si1 C2 1.8754(17)
Si1 C3 1.8736(18)
Si1 C4 1.8825(17)
Si2 C1 1.8783(15)
Si2 C5 1.8662(17)
Si2 C6 1.8760(18)
Si2 C7 1.872(2)
N1 C15 1.464(2)
N1 C16 1.459(2)
N1 C17 1.479(2)
N2 C18 1.480(2)
N2 C19 1.453(2)
N2 C20 1.472(3)
C8 C9 1.408(2)
C8 C13 1.4290(18)
C9 C10 1.388(2)
C10 C11 1.386(2)
C11 C12 1.389(2)
C12 C13 1.3859(19)
C17 C18 1.483(3)
